data_2100682
loop_
_publ_author_name
'V. Bertolasi'
'L. Pretto'
'V. Ferretti'
'P. Gilli'
'G. Gilli'

_publ_section_title
;
 Interplay between steric and electronic factors in determining the
 strength of intramolecular N---H&#x00B7;&#x00B7;&#x00B7;O
 resonance-assisted hydrogen bonds in \b-enaminones
;
_journal_coeditor_code BK5040
_journal_date_accepted 2006-09-21
_journal_date_recd_electronic 2006-07-10
_journal_issue 6
_journal_name_full 'Acta Crystallographica Section B'
_journal_page_first 1112
_journal_page_last 1120
_journal_paper_category FA
_journal_paper_doi 10.1107/S0108768106036421
_journal_volume 62
_journal_year 2006
_chemical_formula_moiety 'C15 H17 N O3'
_chemical_formula_sum 'C15 H17 N O3'
_chemical_formula_weight 259.30
_chemical_name_systematic
;
 ?
;
_space_group_IT_number 2
_symmetry_cell_setting triclinic
_symmetry_space_group_name_Hall '-P 1'
_symmetry_space_group_name_H-M 'P -1'
_atom_sites_solution_hydrogens difmap
_atom_sites_solution_primary direct
_atom_sites_solution_secondary difmap
_audit_creation_method SHELXL-97
_cell_angle_alpha 93.830(2)
_cell_angle_beta 92.083(2)
_cell_angle_gamma 105.755(2)
_cell_formula_units_Z 2
_cell_length_a 7.7200(2)
_cell_length_b 8.9566(3)
_cell_length_c 9.5777(3)
_cell_measurement_reflns_used 3546
_cell_measurement_temperature 150
_cell_measurement_theta_max 27.6
_cell_measurement_theta_min 2.1
_cell_volume 634.92(3)
_computing_cell_refinement 'Denzo SMN (Otwinowski & Minor, 1997)'
_computing_data_collection 'Kappa CCD Server Software (Nonius, 1997)'
_computing_data_reduction 'Denzo SMN (Otwinowski & Minor, 1997)'
_computing_molecular_graphics 'ORTEP III (Burnett & Johnson, 1996)'
_computing_publication_material
;
SHELXL-97 (Sheldrick, 1997), PARST (Nardelli, 1995)
;
_computing_structure_refinement 'SHELXL-97 (Sheldrick, 1997)'
_computing_structure_solution 'SIR97 (Altomare et al., 1999)'
_diffrn_ambient_temperature 150
_diffrn_measured_fraction_theta_full 0.972
_diffrn_measured_fraction_theta_max 0.972
_diffrn_measurement_device_type 'Nonius Kappa CCD'
_diffrn_measurement_method '\f scans and \w scans'
_diffrn_radiation_monochromator graphite
_diffrn_radiation_source 'fine-focus sealed tube'
_diffrn_radiation_type MoK\a
_diffrn_radiation_wavelength 0.71070
_diffrn_reflns_av_R_equivalents 0.0280
_diffrn_reflns_av_sigmaI/netI 0.0287
_diffrn_reflns_limit_h_max 10
_diffrn_reflns_limit_h_min -10
_diffrn_reflns_limit_k_max 10
_diffrn_reflns_limit_k_min -11
_diffrn_reflns_limit_l_max 12
_diffrn_reflns_limit_l_min -12
_diffrn_reflns_number 5780
_diffrn_reflns_theta_full 27.58
_diffrn_reflns_theta_max 27.6
_diffrn_reflns_theta_min 2.1
_exptl_absorpt_coefficient_mu 0.095
_exptl_absorpt_correction_type none
_exptl_crystal_colour Colourless
_exptl_crystal_density_diffrn 1.356
_exptl_crystal_density_method 'not measured'
_exptl_crystal_description Prismatic
_exptl_crystal_F_000 276
_exptl_crystal_size_max 0.50
_exptl_crystal_size_mid 0.38
_exptl_crystal_size_min 0.17
_refine_diff_density_max 0.464
_refine_diff_density_min -0.475
_refine_ls_extinction_method none
_refine_ls_goodness_of_fit_ref 1.078
_refine_ls_hydrogen_treatment mixed
_refine_ls_matrix_type full
_refine_ls_number_parameters 232
_refine_ls_number_reflns 2862
_refine_ls_number_restraints 0
_refine_ls_restrained_S_all 1.078
_refine_ls_R_factor_all 0.0581
_refine_ls_R_factor_gt 0.0515
_refine_ls_shift/su_max 0.001
_refine_ls_shift/su_mean 0.000
_refine_ls_structure_factor_coef Fsqd
_refine_ls_weighting_details 'calc w=1/[\s^2^(Fo^2^)+(0.0714P)^2^+0.3622P] where P=(Fo^2^+2Fc^2^)/3'
_refine_ls_weighting_scheme calc
_refine_ls_wR_factor_gt 0.1380
_refine_ls_wR_factor_ref 0.1451
_reflns_number_gt 2554
_reflns_number_total 2862
_reflns_threshold_expression I>2sigma(I)
_cod_data_source_file bk5040.cif
_cod_data_source_block 4
_cod_depositor_comments
;
The following automatic conversions were performed:
'_symmetry_cell_setting' value 'Triclinic' changed to 'triclinic'
according to '/home/saulius/struct/CIF-dictionaries/cif_core.dic'
dictionary named 'cif_core.dic' version 2.4.1 from 2010-06-29.

Automatic conversion script
Id: cif_fix_enum 1527 2010-12-29 10:47:43Z saulius 

The following automatic conversions were performed:

'_symmetry_cell_setting' value 'Triclinic' changed to 'triclinic'
according to /home/saulius/struct/CIF-dictionaries/cif_core.dic
dictionary named 'cif_core.dic' version 2.4.1 from 2010-06-29.

Automatic conversion script
Id: cif_fix_values 1715 2011-07-08 13:25:40Z adriana 
;
_cod_database_code 2100682

loop_
_symmetry_equiv_pos_as_xyz
'x, y, z'
'-x, -y, -z'

loop_
_atom_site_type_symbol
_atom_site_label
_atom_site_fract_x
_atom_site_fract_y
_atom_site_fract_z
_atom_site_U_iso_or_equiv
_atom_site_adp_type
_atom_site_calc_flag
_atom_site_refinement_flags
_atom_site_occupancy
_atom_site_disorder_assembly
_atom_site_disorder_group
N N1 0.19912(18) -0.09362(15) 0.69426(13) 0.0220(3) Uani d . 1 . .
O O1 -0.04487(15) 0.03678(14) 0.75874(13) 0.0303(3) Uani d . 1 . .
O O2 0.54338(15) 0.26310(14) 0.96344(13) 0.0326(3) Uani d . 1 . .
O O3 0.24888(15) -0.64251(12) 0.41206(11) 0.0257(3) Uani d . 1 . .
C C1 0.0674(2) 0.12695(17) 0.84509(16) 0.0220(3) Uani d . 1 A .
C C2 0.25460(19) 0.12764(16) 0.85821(14) 0.0189(3) Uani d . 1 . .
C C3 0.31676(19) 0.01395(16) 0.77808(15) 0.0192(3) Uani d . 1 . .
C C4 -0.0018(3) 0.2369(2) 0.9397(2) 0.0372(4) Uani d . 1 . .
H H41 0.003(3) 0.303(3) 0.886(3) 0.045 Uiso d . 1 . .
H H42 -0.129(3) 0.235(3) 0.906(2) 0.045 Uiso d . 1 . .
C C5 0.1024(6) 0.2972(7) 1.0637(5) 0.0250(15) Uani d P 0.387(9) A 1
H H51A 0.0670 0.2220 1.1329 0.030 Uiso calc PR 0.387(9) A 1
H H52A 0.0705 0.3903 1.0974 0.030 Uiso calc PR 0.387(9) A 1
C C5' 0.1380(4) 0.3717(4) 1.0111(4) 0.0306(10) Uani d P 0.613(9) A 2
H H51B 0.1695 0.4527 0.9467 0.037 Uiso calc PR 0.613(9) A 2
H H52B 0.0862 0.4128 1.0907 0.037 Uiso calc PR 0.613(9) A 2
C C6 0.3004(2) 0.3374(2) 1.0597(2) 0.0409(5) Uani d . 1 . .
H H61 0.3494 0.3296 1.1528 0.049 Uiso calc R 1 A 1
H H62 0.3427 0.4455 1.0393 0.049 Uiso calc R 1 A 1
C C7 0.3791(2) 0.24258(17) 0.95721(16) 0.0224(3) Uani d . 1 A .
C C8 0.5094(2) 0.0108(2) 0.78224(19) 0.0266(4) Uani d . 1 . .
C C9 0.22696(19) -0.23087(17) 0.62421(15) 0.0207(3) Uani d . 1 . .
C C10 0.1934(2) -0.25666(17) 0.47952(16) 0.0222(3) Uani d . 1 . .
C C11 0.2049(2) -0.39440(18) 0.41204(15) 0.0227(3) Uani d . 1 . .
C C12 0.24852(19) -0.50817(17) 0.48801(15) 0.0201(3) Uani d . 1 . .
C C13 0.2865(2) -0.48082(18) 0.63190(16) 0.0225(3) Uani d . 1 . .
C C14 0.2739(2) -0.34210(18) 0.69991(15) 0.0227(3) Uani d . 1 . .
C C15 0.2800(2) -0.76576(18) 0.48763(18) 0.0256(3) Uani d . 1 . .
H H1 0.085(3) -0.079(2) 0.691(2) 0.035(5) Uiso d . 1 . .
H H81 0.583(3) 0.110(3) 0.758(2) 0.042(6) Uiso d . 1 . .
H H82 0.521(3) -0.075(3) 0.718(2) 0.046(6) Uiso d . 1 . .
H H83 0.553(3) -0.005(3) 0.879(3) 0.045(6) Uiso d . 1 . .
H H10 0.160(3) -0.176(2) 0.428(2) 0.027(5) Uiso d . 1 . .
H H11 0.183(3) -0.413(2) 0.309(2) 0.036(5) Uiso d . 1 . .
H H13 0.320(3) -0.558(3) 0.683(2) 0.038(5) Uiso d . 1 . .
H H14 0.295(3) -0.324(2) 0.800(2) 0.028(5) Uiso d . 1 . .
H H151 0.189(3) -0.791(2) 0.558(2) 0.033(5) Uiso d . 1 . .
H H152 0.263(3) -0.853(2) 0.415(2) 0.035(5) Uiso d . 1 . .
H H153 0.405(3) -0.733(2) 0.529(2) 0.035(5) Uiso d . 1 . .

loop_
_atom_site_aniso_label
_atom_site_aniso_U_11
_atom_site_aniso_U_22
_atom_site_aniso_U_33
_atom_site_aniso_U_12
_atom_site_aniso_U_13
_atom_site_aniso_U_23
N1 0.0214(6) 0.0217(6) 0.0231(6) 0.0083(5) -0.0015(5) -0.0059(5)
O1 0.0231(6) 0.0313(6) 0.0361(6) 0.0115(5) -0.0081(5) -0.0118(5)
O2 0.0225(6) 0.0332(6) 0.0394(7) 0.0076(5) -0.0065(5) -0.0125(5)
O3 0.0336(6) 0.0226(5) 0.0212(5) 0.0103(5) 0.0007(4) -0.0061(4)
C1 0.0224(7) 0.0202(7) 0.0236(7) 0.0073(6) -0.0001(6) -0.0022(5)
C2 0.0205(7) 0.0180(7) 0.0183(7) 0.0061(5) 0.0008(5) -0.0003(5)
C3 0.0210(7) 0.0182(6) 0.0181(7) 0.0049(5) 0.0018(5) 0.0013(5)
C4 0.0274(9) 0.0372(10) 0.0475(11) 0.0152(8) -0.0027(8) -0.0170(8)
C5 0.028(2) 0.023(3) 0.023(2) 0.0066(18) 0.0070(16) -0.0036(19)
C5' 0.0336(16) 0.0264(18) 0.0332(17) 0.0128(13) 0.0039(12) -0.0077(15)
C6 0.0314(9) 0.0462(11) 0.0405(10) 0.0107(8) -0.0035(8) -0.0261(8)
C7 0.0239(7) 0.0201(7) 0.0228(7) 0.0065(6) -0.0003(6) -0.0016(5)
C8 0.0201(7) 0.0251(8) 0.0335(9) 0.0061(6) 0.0034(6) -0.0064(6)
C9 0.0190(7) 0.0199(7) 0.0219(7) 0.0047(5) 0.0011(5) -0.0046(5)
C10 0.0213(7) 0.0228(7) 0.0222(7) 0.0061(6) -0.0004(5) 0.0003(6)
C11 0.0244(7) 0.0256(7) 0.0170(7) 0.0064(6) -0.0001(5) -0.0030(5)
C12 0.0181(7) 0.0199(7) 0.0207(7) 0.0040(5) 0.0020(5) -0.0044(5)
C13 0.0250(7) 0.0219(7) 0.0208(7) 0.0078(6) -0.0009(6) -0.0012(5)
C14 0.0259(7) 0.0239(7) 0.0175(7) 0.0072(6) -0.0010(5) -0.0033(5)
C15 0.0264(8) 0.0208(7) 0.0297(8) 0.0081(6) 0.0016(6) -0.0034(6)

loop_
_atom_type_symbol
_atom_type_description
_atom_type_scat_dispersion_real
_atom_type_scat_dispersion_imag
_atom_type_scat_source
C C 0.0033 0.0016 'International Tables Vol C Tables 4.2.6.8 and 6.1.1.4'
H H 0.0000 0.0000 'International Tables Vol C Tables 4.2.6.8 and 6.1.1.4'
O O 0.0106 0.0060 'International Tables Vol C Tables 4.2.6.8 and 6.1.1.4'
N N 0.0061 0.0033 'International Tables Vol C Tables 4.2.6.8 and 6.1.1.4'

loop_
_geom_angle_atom_site_label_1
_geom_angle_atom_site_label_2
_geom_angle_atom_site_label_3
_geom_angle
C3 N1 C9 127.39(13)
C3 N1 H1 112.8(13)
C9 N1 H1 119.5(13)
C12 O3 C15 117.27(12)
O1 C1 C2 123.16(13)
O1 C1 C4 116.80(14)
C2 C1 C4 120.03(14)
C3 C2 C1 120.13(13)
C3 C2 C7 120.25(13)
C1 C2 C7 119.59(13)
N1 C3 C2 118.98(13)
N1 C3 C8 117.84(13)
C2 C3 C8 123.17(13)
C5 C4 C5' 34.2(2)
C5 C4 C1 116.1(2)
C5' C4 C1 115.81(17)
C5 C4 H41 111.7(19)
C5' C4 H41 78.2(18)
C1 C4 H41 97.4(18)
C5 C4 H42 132.9(13)
C5' C4 H42 126.9(13)
C1 C4 H42 109.9(13)
H41 C4 H42 70(2)
C4 C5 C6 118.4(3)
C4 C5 H51A 107.7
C6 C5 H51A 107.7
C4 C5 H52A 107.7
C6 C5 H52A 107.7
H51A C5 H52A 107.1
C6 C5' C4 115.0(2)
C6 C5' H41 132.1(10)
C4 C5' H41 30.6(9)
C6 C5' H51B 108.5
C4 C5' H51B 108.5
H41 C5' H51B 78.3
C6 C5' H52B 108.5
C4 C5' H52B 108.5
H41 C5' H52B 114.3
H51B C5' H52B 107.5
C5' C6 C5 34.1(2)
C5' C6 C7 115.94(18)
C5 C6 C7 117.7(2)
C5' C6 H61 132.3
C5 C6 H61 107.9
C7 C6 H61 107.9
C5' C6 H62 77.0
C5 C6 H62 107.9
C7 C6 H62 107.9
H61 C6 H62 107.2
O2 C7 C2 123.72(14)
O2 C7 C6 118.29(14)
C2 C7 C6 117.97(14)
C3 C8 H81 108.7(13)
C3 C8 H82 109.2(14)
H81 C8 H82 111.8(19)
C3 C8 H83 111.6(13)
H81 C8 H83 107.0(18)
H82 C8 H83 108.6(19)
C14 C9 C10 120.20(13)
C14 C9 N1 120.68(13)
C10 C9 N1 118.96(13)
C11 C10 C9 119.65(14)
C11 C10 H10 121.6(11)
C9 C10 H10 118.7(11)
C10 C11 C12 120.42(13)
C10 C11 H11 120.1(12)
C12 C11 H11 119.5(12)
O3 C12 C13 124.37(14)
O3 C12 C11 115.70(13)
C13 C12 C11 119.92(13)
C12 C13 C14 119.52(14)
C12 C13 H13 119.9(13)
C14 C13 H13 120.6(13)
C9 C14 C13 120.23(14)
C9 C14 H14 119.8(12)
C13 C14 H14 120.0(12)
O3 C15 H151 108.3(12)
O3 C15 H152 103.9(12)
H151 C15 H152 111.0(17)
O3 C15 H153 108.9(12)
H151 C15 H153 113.1(17)
H152 C15 H153 111.3(17)

loop_
_geom_bond_atom_site_label_1
_geom_bond_atom_site_label_2
_geom_bond_distance
N1 C3 1.3290(19)
N1 C9 1.4322(18)
N1 H1 0.93(2)
O1 C1 1.2514(19)
O2 C7 1.2299(19)
O3 C12 1.3645(17)
O3 C15 1.4278(19)
C1 C2 1.444(2)
C1 C4 1.509(2)
C2 C3 1.4297(19)
C2 C7 1.466(2)
C3 C8 1.494(2)
C4 C5 1.399(5)
C4 C5' 1.489(4)
C4 H41 0.80(3)
C4 H42 1.01(2)
C5 C6 1.475(5)
C5 H51A 0.9700
C5 H52A 0.9700
C5' C6 1.438(4)
C5' H41 1.54(3)
C5' H51B 0.9700
C5' H52B 0.9700
C6 C7 1.505(2)
C6 H61 0.9700
C6 H62 0.9700
C8 H81 0.97(2)
C8 H82 0.98(2)
C8 H83 1.00(2)
C9 C14 1.387(2)
C9 C10 1.393(2)
C10 C11 1.380(2)
C10 H10 0.99(2)
C11 C12 1.396(2)
C11 H11 0.99(2)
C12 C13 1.390(2)
C13 C14 1.393(2)
C13 H13 0.96(2)
C14 H14 0.96(2)
C15 H151 0.98(2)
C15 H152 0.99(2)
C15 H153 0.99(2)
